data_1548427
loop_
_publ_author_name
'Katsuma, Yuhei'
'Asakawa, Hiroki'
'Yamashita, Makoto'

_publ_section_title
;
 Reactivity of highly Lewis acidic diborane(4) towards pyridine and
 isocyanide: formation of boraalkene-pyridine complex and
 <i>ortho</i>-functionalized pyridine derivatives.
;
_journal_issue 5
_journal_name_full 'Chemical science'
_journal_page_first 1301
_journal_page_last 1310
_journal_paper_doi 10.1039/c7sc04759b
_journal_volume 9
_journal_year 2018
_chemical_formula_moiety 'C38 H48 B2 N2 O2'
_chemical_formula_sum 'C38 H48 B2 N2 O2'
_chemical_formula_weight 586.40
_space_group_crystal_system monoclinic
_space_group_IT_number 14
_space_group_name_Hall '-P 2yab'
_space_group_name_H-M_alt 'P 1 21/a 1'
_symmetry_space_group_name_Hall '-P 2yab'
_symmetry_space_group_name_H-M 'P 1 21/a 1'
_atom_sites_solution_hydrogens geom
_audit_creation_method SHELXL-2014
_audit_update_record
;
2017-11-03 deposited with the CCDC.
2017-12-11 downloaded from the CCDC.
;
_cell_angle_alpha 90
_cell_angle_beta 96.305(2)
_cell_angle_gamma 90
_cell_formula_units_Z 8
_cell_length_a 17.600(2)
_cell_length_b 19.466(2)
_cell_length_c 20.232(3)
_cell_measurement_reflns_used 12880
_cell_measurement_temperature 93(2)
_cell_measurement_theta_max 31.3328
_cell_measurement_theta_min 2.3947
_cell_volume 6889.6(15)
_computing_cell_refinement 'RIGAKU CrystalClear'
_computing_data_collection 'RIGAKU CrystalClear'
_computing_data_reduction 'RIGAKU CrystalClear'
_computing_molecular_graphics 'Yadokari-XG 2009(Wakita Nemoto et al.)'
_computing_publication_material 'Yadokari-XG 2009(Wakita,Nemoto et al.)'
_computing_structure_refinement 'SHELXL-2014 (Sheldrick, 2014)'
_computing_structure_solution SIR-97
_diffrn_ambient_temperature 93(2)
_diffrn_detector_area_resol_mean 28.5714
_diffrn_measured_fraction_theta_full 0.997
_diffrn_measured_fraction_theta_max 0.997
_diffrn_measurement_device_type 'Rigaku VariMax Saturn'
_diffrn_measurement_method 'omega scans'
_diffrn_radiation_monochromator Confocal
_diffrn_radiation_source 'rotating-anode X-ray tube'
_diffrn_radiation_type MoK\a
_diffrn_radiation_wavelength 0.71075
_diffrn_reflns_av_R_equivalents 0.0566
_diffrn_reflns_av_unetI/netI 0.0572
_diffrn_reflns_Laue_measured_fraction_full 0.997
_diffrn_reflns_Laue_measured_fraction_max 0.997
_diffrn_reflns_limit_h_max 19
_diffrn_reflns_limit_h_min -21
_diffrn_reflns_limit_k_max 24
_diffrn_reflns_limit_k_min -21
_diffrn_reflns_limit_l_max 24
_diffrn_reflns_limit_l_min -24
_diffrn_reflns_number 50487
_diffrn_reflns_point_group_measured_fraction_full 0.997
_diffrn_reflns_point_group_measured_fraction_max 0.997
_diffrn_reflns_theta_full 25.242
_diffrn_reflns_theta_max 26.000
_diffrn_reflns_theta_min 3.039
_exptl_absorpt_coefficient_mu 0.068
_exptl_absorpt_correction_T_max 1.0000
_exptl_absorpt_correction_T_min 0.8690
_exptl_absorpt_correction_type multi-scan
_exptl_absorpt_process_details 'Jacobson, R. (1998) Private communication'
_exptl_crystal_colour blue
_exptl_crystal_density_diffrn 1.131
_exptl_crystal_description Prism
_exptl_crystal_F_000 2528
_exptl_crystal_size_max 0.230
_exptl_crystal_size_mid 0.190
_exptl_crystal_size_min 0.090
_refine_diff_density_max 0.261
_refine_diff_density_min -0.305
_refine_diff_density_rms 0.067
_refine_ls_extinction_method none
_refine_ls_goodness_of_fit_ref 1.128
_refine_ls_hydrogen_treatment constr
_refine_ls_matrix_type full
_refine_ls_number_parameters 817
_refine_ls_number_reflns 13497
_refine_ls_number_restraints 0
_refine_ls_restrained_S_all 1.128
_refine_ls_R_factor_all 0.0994
_refine_ls_R_factor_gt 0.0749
_refine_ls_shift/su_max 0.000
_refine_ls_shift/su_mean 0.000
_refine_ls_structure_factor_coef Fsqd
_refine_ls_weighting_details 'w=1/[\s^2^(Fo^2^)+(0.0778P)^2^+1.6358P] where P=(Fo^2^+2Fc^2^)/3'
_refine_ls_weighting_scheme calc
_refine_ls_wR_factor_gt 0.1645
_refine_ls_wR_factor_ref 0.1804
_reflns_Friedel_coverage 0.000
_reflns_number_gt 10338
_reflns_number_total 13497
_reflns_threshold_expression 'I > 2\s(I)'
_cod_data_source_file c7sc04759b3.cif
_cod_data_source_block 4
_cod_depositor_comments
;
The following automatic conversions were performed:

'_exptl_absorpt_correction_type' value 'Multi-scan' changed to
'multi-scan' according to
/home/data/users/saulius/crontab/automatic-downloads/rss-feeds/RSC/lib/dictionaries/cif_core.dic
dictionary named 'cif_core.dic' version 2.4.2 from 2011-04-26.

Automatic conversion script
Id: cif_fix_values 4973 2017-02-22 13:04:09Z antanas 

 Adding full bibliography for 1548427--1548445.cif.
;
_cod_database_code 1548427
_shelx_space_group_comment
;
The symmetry employed for this shelxl refinement is uniquely defined
by the following loop, which should always be used as a source of
symmetry information in preference to the above space-group names.
They are only intended as comments.
;
_shelx_estimated_absorpt_t_min 0.985
_shelx_estimated_absorpt_t_max 0.994
_shelxl_version_number 2014-3

loop_
_space_group_symop_operation_xyz
'x, y, z'
'-x+1/2, y+1/2, -z'
'-x, -y, -z'
'x-1/2, -y-1/2, z'

loop_
_atom_site_label
_atom_site_type_symbol
_atom_site_fract_x
_atom_site_fract_y
_atom_site_fract_z
_atom_site_U_iso_or_equiv
_atom_site_adp_type
_atom_site_occupancy
_atom_site_site_symmetry_order
_atom_site_calc_flag
_atom_site_refinement_flags_posn
_atom_site_refinement_flags_adp
C1 C 0.24473(13) 0.27510(10) 0.57359(11) 0.0283(5) Uani 1 1 d . .
B1 B 0.20051(15) 0.24527(13) 0.50701(13) 0.0267(5) Uani 1 1 d . .
N1 N 0.15844(10) 0.30546(9) 0.46472(9) 0.0257(4) Uani 1 1 d . .
C2 C 0.08384(13) 0.30087(11) 0.44119(12) 0.0307(5) Uani 1 1 d . .
H2 H 0.0564 0.2605 0.4501 0.037 Uiso 1 1 calc R U
C3 C 0.04630(14) 0.35259(11) 0.40485(12) 0.0348(6) Uani 1 1 d . .
H3 H -0.0061 0.3476 0.3883 0.042 Uiso 1 1 calc R U
C4 C 0.08539(15) 0.41173(12) 0.39260(12) 0.0355(6) Uani 1 1 d . .
H4 H 0.0605 0.4479 0.3672 0.043 Uiso 1 1 calc R U
C5 C 0.16091(14) 0.41772(11) 0.41764(12) 0.0334(5) Uani 1 1 d . .
H5 H 0.1886 0.4584 0.4102 0.040 Uiso 1 1 calc R U
C6 C 0.19602(14) 0.36443(11) 0.45351(11) 0.0291(5) Uani 1 1 d . .
H6 H 0.2481 0.3690 0.4710 0.035 Uiso 1 1 calc R U
C7 C 0.19034(12) 0.17741(11) 0.47901(11) 0.0254(5) Uani 1 1 d . .
C8 C 0.15274(13) 0.16385(10) 0.41001(11) 0.0259(5) Uani 1 1 d . .
N2 N 0.21599(10) 0.11416(9) 0.51573(9) 0.0250(4) Uani 1 1 d . .
C9 C 0.27491(13) 0.07357(11) 0.48900(11) 0.0275(5) Uani 1 1 d . .
B2 B 0.18814(14) 0.09320(12) 0.57493(13) 0.0263(5) Uani 1 1 d . .
O1 O 0.13502(9) 0.12753(7) 0.60784(8) 0.0292(4) Uani 1 1 d . .
O2 O 0.21216(9) 0.03230(8) 0.60663(8) 0.0319(4) Uani 1 1 d . .
C10 C 0.20406(14) 0.29350(11) 0.62689(12) 0.0323(5) Uani 1 1 d . .
C11 C 0.11783(15) 0.28965(12) 0.62028(13) 0.0396(6) Uani 1 1 d . .
H11 H 0.0963 0.3294 0.5949 0.059 Uiso 1 1 calc R U
H11A H 0.1003 0.2898 0.6646 0.059 Uiso 1 1 calc R U
H11B H 0.1009 0.2473 0.5970 0.059 Uiso 1 1 calc R U
C12 C 0.24304(18) 0.31898(12) 0.68572(13) 0.0443(7) Uani 1 1 d . .
H12 H 0.2151 0.3294 0.7220 0.053 Uiso 1 1 calc R U
C13 C 0.32210(18) 0.32960(12) 0.69262(14) 0.0462(7) Uani 1 1 d . .
C14 C 0.3624(2) 0.35884(15) 0.75636(16) 0.0698(10) Uani 1 1 d . .
H14 H 0.3754 0.4071 0.7494 0.105 Uiso 1 1 calc R U
H14A H 0.4092 0.3327 0.7693 0.105 Uiso 1 1 calc R U
H14B H 0.3286 0.3557 0.7917 0.105 Uiso 1 1 calc R U
C15 C 0.36122(16) 0.31397(12) 0.63927(14) 0.0426(7) Uani 1 1 d . .
H15 H 0.4149 0.3214 0.6428 0.051 Uiso 1 1 calc R U
C16 C 0.32445(14) 0.28767(11) 0.58036(12) 0.0330(5) Uani 1 1 d . .
C17 C 0.37145(15) 0.27561(14) 0.52334(13) 0.0448(7) Uani 1 1 d . .
H17 H 0.3712 0.3172 0.4960 0.067 Uiso 1 1 calc R U
H17A H 0.3496 0.2373 0.4961 0.067 Uiso 1 1 calc R U
H17B H 0.4241 0.2645 0.5409 0.067 Uiso 1 1 calc R U
C18 C 0.07693(13) 0.14008(11) 0.39935(11) 0.0294(5) Uani 1 1 d . .
C19 C 0.03117(14) 0.12477(13) 0.45628(12) 0.0363(6) Uani 1 1 d . .
H19 H -0.0231 0.1331 0.4423 0.055 Uiso 1 1 calc R U
H19A H 0.0483 0.1546 0.4940 0.055 Uiso 1 1 calc R U
H19B H 0.0385 0.0766 0.4695 0.055 Uiso 1 1 calc R U
C20 C 0.04313(15) 0.12867(12) 0.33444(12) 0.0359(6) Uani 1 1 d . .
H20 H -0.0085 0.1137 0.3276 0.043 Uiso 1 1 calc R U
C21 C 0.08278(15) 0.13863(12) 0.27988(12) 0.0377(6) Uani 1 1 d . .
C22 C 0.04715(18) 0.12092(16) 0.21033(14) 0.0536(8) Uani 1 1 d . .
H22 H 0.0571 0.1581 0.1798 0.080 Uiso 1 1 calc R U
H22A H -0.0081 0.1151 0.2105 0.080 Uiso 1 1 calc R U
H22B H 0.0694 0.0781 0.1958 0.080 Uiso 1 1 calc R U
C23 C 0.15674(15) 0.16332(12) 0.29075(12) 0.0369(6) Uani 1 1 d . .
H23 H 0.1841 0.1716 0.2536 0.044 Uiso 1 1 calc R U
C24 C 0.19243(14) 0.17642(11) 0.35462(11) 0.0307(5) Uani 1 1 d . .
C25 C 0.27332(14) 0.20291(13) 0.36191(12) 0.0374(6) Uani 1 1 d . .
H25 H 0.2749 0.2483 0.3829 0.056 Uiso 1 1 calc R U
H25A H 0.2914 0.2065 0.3179 0.056 Uiso 1 1 calc R U
H25B H 0.3062 0.1712 0.3896 0.056 Uiso 1 1 calc R U
C26 C 0.25665(14) 0.02479(11) 0.43907(12) 0.0310(5) Uani 1 1 d . .
C27 C 0.17595(15) 0.00154(12) 0.41686(13) 0.0399(6) Uani 1 1 d . .
H27 H 0.1570 0.0253 0.3756 0.060 Uiso 1 1 calc R U
H27A H 0.1430 0.0124 0.4515 0.060 Uiso 1 1 calc R U
H27B H 0.1755 -0.0481 0.4091 0.060 Uiso 1 1 calc R U
C28 C 0.31617(15) -0.00753(12) 0.41046(12) 0.0379(6) Uani 1 1 d . .
H28 H 0.3044 -0.0399 0.3757 0.045 Uiso 1 1 calc R U
C29 C 0.39113(15) 0.00669(12) 0.43171(13) 0.0390(6) Uani 1 1 d . .
H29 H 0.4307 -0.0132 0.4097 0.047 Uiso 1 1 calc R U
C30 C 0.40891(14) 0.04993(12) 0.48523(12) 0.0353(6) Uani 1 1 d . .
H30 H 0.4610 0.0577 0.5013 0.042 Uiso 1 1 calc R U
C31 C 0.35165(13) 0.08236(11) 0.51599(12) 0.0301(5) Uani 1 1 d . .
C32 C 0.37312(14) 0.11989(12) 0.58057(12) 0.0366(6) Uani 1 1 d . .
H32 H 0.3353 0.1558 0.5860 0.055 Uiso 1 1 calc R U
H32A H 0.4237 0.1409 0.5800 0.055 Uiso 1 1 calc R U
H32B H 0.3744 0.0874 0.6177 0.055 Uiso 1 1 calc R U
C33 C 0.18306(14) 0.03320(12) 0.67122(12) 0.0347(6) Uani 1 1 d . .
C34 C 0.24555(15) 0.06390(14) 0.72039(13) 0.0450(7) Uani 1 1 d . .
H34 H 0.2928 0.0375 0.7193 0.068 Uiso 1 1 calc R U
H34A H 0.2296 0.0622 0.7653 0.068 Uiso 1 1 calc R U
H34B H 0.2544 0.1117 0.7083 0.068 Uiso 1 1 calc R U
C35 C 0.16580(16) -0.04013(13) 0.69029(14) 0.0451(7) Uani 1 1 d . .
H35 H 0.1340 -0.0622 0.6535 0.068 Uiso 1 1 calc R U
H35A H 0.1385 -0.0399 0.7300 0.068 Uiso 1 1 calc R U
H35B H 0.2138 -0.0656 0.6997 0.068 Uiso 1 1 calc R U
C36 C 0.11163(14) 0.08075(12) 0.65815(12) 0.0332(5) Uani 1 1 d . .
C37 C 0.09387(16) 0.12313(14) 0.71766(13) 0.0443(6) Uani 1 1 d . .
H37 H 0.1375 0.1529 0.7320 0.066 Uiso 1 1 calc R U
H37A H 0.0842 0.0924 0.7542 0.066 Uiso 1 1 calc R U
H37B H 0.0485 0.1514 0.7052 0.066 Uiso 1 1 calc R U
C38 C 0.04067(14) 0.04375(13) 0.62771(13) 0.0387(6) Uani 1 1 d . .
H38 H 0.0022 0.0775 0.6105 0.058 Uiso 1 1 calc R U
H38A H 0.0202 0.0154 0.6617 0.058 Uiso 1 1 calc R U
H38B H 0.0537 0.0144 0.5913 0.058 Uiso 1 1 calc R U
B3 B 0.30450(15) 0.23093(13) 0.02102(13) 0.0302(6) Uani 1 1 d . .
C39 C 0.25937(14) 0.25691(11) 0.08044(11) 0.0302(5) Uani 1 1 d . .
C40 C 0.31813(13) 0.16544(11) -0.00858(11) 0.0275(5) Uani 1 1 d . .
N3 N 0.29722(11) 0.09890(9) 0.01906(9) 0.0281(4) Uani 1 1 d . .
C41 C 0.35858(14) 0.16063(11) -0.07022(11) 0.0292(5) Uani 1 1 d . .
C42 C 0.23894(13) 0.05848(11) -0.01949(11) 0.0285(5) Uani 1 1 d . .
B4 B 0.32597(15) 0.07692(13) 0.08289(13) 0.0291(6) Uani 1 1 d . .
O3 O 0.30463(9) 0.01442(8) 0.10884(8) 0.0332(4) Uani 1 1 d . .
O4 O 0.37736(9) 0.11212(8) 0.12697(8) 0.0324(4) Uani 1 1 d . .
N4 N 0.34107(11) 0.29495(9) -0.01208(9) 0.0294(4) Uani 1 1 d . .
C43 C 0.29838(14) 0.35061(11) -0.03105(11) 0.0311(5) Uani 1 1 d . .
H43 H 0.2468 0.3522 -0.0215 0.037 Uiso 1 1 calc R U
C44 C 0.32708(14) 0.40508(12) -0.06377(12) 0.0349(6) Uani 1 1 d . .
H44 H 0.2956 0.4433 -0.0772 0.042 Uiso 1 1 calc R U
C45 C 0.40241(15) 0.40332(12) -0.07676(12) 0.0367(6) Uani 1 1 d . .
H45 H 0.4232 0.4401 -0.0999 0.044 Uiso 1 1 calc R U
C46 C 0.44723(15) 0.34763(11) -0.05582(12) 0.0360(6) Uani 1 1 d . .
H46 H 0.4993 0.3458 -0.0640 0.043 Uiso 1 1 calc R U
C47 C 0.41549(13) 0.29491(11) -0.02302(12) 0.0318(5) Uani 1 1 d . .
H47 H 0.4468 0.2572 -0.0075 0.038 Uiso 1 1 calc R U
C48 C 0.17969(14) 0.26695(11) 0.07341(12) 0.0331(5) Uani 1 1 d . .
C49 C 0.13206(14) 0.25338(13) 0.00767(13) 0.0398(6) Uani 1 1 d . .
H49 H 0.0803 0.2398 0.0159 0.060 Uiso 1 1 calc R U
H49A H 0.1556 0.2164 -0.0159 0.060 Uiso 1 1 calc R U
H49B H 0.1295 0.2952 -0.0194 0.060 Uiso 1 1 calc R U
C50 C 0.14328(15) 0.29218(12) 0.12621(13) 0.0377(6) Uani 1 1 d . .
H50 H 0.0894 0.2980 0.1205 0.045 Uiso 1 1 calc R U
C51 C 0.18361(15) 0.30910(11) 0.18688(13) 0.0370(6) Uani 1 1 d . .
C52 C 0.14395(18) 0.33603(14) 0.24371(14) 0.0513(7) Uani 1 1 d . .
H52 H 0.1745 0.3251 0.2859 0.077 Uiso 1 1 calc R U
H52A H 0.0934 0.3146 0.2428 0.077 Uiso 1 1 calc R U
H52B H 0.1381 0.3860 0.2395 0.077 Uiso 1 1 calc R U
C53 C 0.26211(15) 0.30118(11) 0.19333(12) 0.0357(6) Uani 1 1 d . .
H53 H 0.2906 0.3130 0.2344 0.043 Uiso 1 1 calc R U
C54 C 0.30091(14) 0.27647(11) 0.14169(12) 0.0334(5) Uani 1 1 d . .
C55 C 0.38683(14) 0.27387(12) 0.15025(13) 0.0386(6) Uani 1 1 d . .
H55 H 0.4071 0.3124 0.1265 0.058 Uiso 1 1 calc R U
H55A H 0.4040 0.2305 0.1322 0.058 Uiso 1 1 calc R U
H55B H 0.4054 0.2770 0.1976 0.058 Uiso 1 1 calc R U
C56 C 0.32209(14) 0.18286(12) -0.13241(12) 0.0330(5) Uani 1 1 d . .
C57 C 0.23904(14) 0.20386(13) -0.14064(12) 0.0371(6) Uani 1 1 d . .
H57 H 0.2332 0.2474 -0.1174 0.056 Uiso 1 1 calc R U
H57A H 0.2084 0.1683 -0.1218 0.056 Uiso 1 1 calc R U
H57B H 0.2216 0.2095 -0.1880 0.056 Uiso 1 1 calc R U
C58 C 0.36319(15) 0.18634(12) -0.18719(12) 0.0365(6) Uani 1 1 d . .
H58 H 0.3377 0.2007 -0.2287 0.044 Uiso 1 1 calc R U
C59 C 0.43968(15) 0.16972(12) -0.18341(13) 0.0383(6) Uani 1 1 d . .
C60 C 0.48352(18) 0.17700(16) -0.24318(14) 0.0528(7) Uani 1 1 d . .
H60 H 0.4924 0.1314 -0.2614 0.079 Uiso 1 1 calc R U
H60A H 0.5327 0.1994 -0.2298 0.079 Uiso 1 1 calc R U
H60B H 0.4539 0.2049 -0.2771 0.079 Uiso 1 1 calc R U
C61 C 0.47563(15) 0.14652(11) -0.12244(12) 0.0350(6) Uani 1 1 d . .
H61 H 0.5282 0.1345 -0.1189 0.042 Uiso 1 1 calc R U
C62 C 0.43599(14) 0.14071(11) -0.06684(11) 0.0303(5) Uani 1 1 d . .
C63 C 0.47819(14) 0.11531(12) -0.00252(12) 0.0338(5) Uani 1 1 d . .
H63 H 0.4627 0.0680 0.0056 0.051 Uiso 1 1 calc R U
H63A H 0.4659 0.1447 0.0342 0.051 Uiso 1 1 calc R U
H63B H 0.5334 0.1167 -0.0056 0.051 Uiso 1 1 calc R U
C64 C 0.16295(14) 0.06227(11) -0.00435(12) 0.0316(5) Uani 1 1 d . .
C65 C 0.14271(15) 0.09588(12) 0.05861(13) 0.0384(6) Uani 1 1 d . .
H65 H 0.0892 0.1107 0.0525 0.058 Uiso 1 1 calc R U
H65A H 0.1758 0.1358 0.0689 0.058 Uiso 1 1 calc R U
H65B H 0.1500 0.0629 0.0954 0.058 Uiso 1 1 calc R U
C66 C 0.10577(15) 0.02816(12) -0.04440(13) 0.0376(6) Uani 1 1 d . .
H66 H 0.0542 0.0325 -0.0353 0.045 Uiso 1 1 calc R U
C67 C 0.12244(16) -0.01192(13) -0.09716(13) 0.0415(6) Uani 1 1 d . .
H67 H 0.0826 -0.0334 -0.1253 0.050 Uiso 1 1 calc R U
C68 C 0.19783(16) -0.02028(12) -0.10848(12) 0.0389(6) Uani 1 1 d . .
H68 H 0.2097 -0.0500 -0.1431 0.047 Uiso 1 1 calc R U
C69 C 0.25720(14) 0.01392(11) -0.07020(12) 0.0321(5) Uani 1 1 d . .
C70 C 0.33778(15) -0.00276(12) -0.08293(13) 0.0407(6) Uani 1 1 d . .
H70 H 0.3402 -0.0504 -0.0982 0.061 Uiso 1 1 calc R U
H70A H 0.3721 0.0031 -0.0418 0.061 Uiso 1 1 calc R U
H70B H 0.3535 0.0282 -0.1171 0.061 Uiso 1 1 calc R U
C71 C 0.40117(14) 0.06530(12) 0.18155(12) 0.0348(6) Uani 1 1 d . .
C72 C 0.41619(17) 0.10701(14) 0.24506(13) 0.0465(7) Uani 1 1 d . .
H72 H 0.4621 0.1351 0.2432 0.070 Uiso 1 1 calc R U
H72A H 0.4238 0.0759 0.2833 0.070 Uiso 1 1 calc R U
H72B H 0.3723 0.1370 0.2497 0.070 Uiso 1 1 calc R U
C73 C 0.47416(14) 0.03050(13) 0.16533(13) 0.0401(6) Uani 1 1 d . .
H73 H 0.4634 0.0032 0.1247 0.060 Uiso 1 1 calc R U
H73A H 0.4935 0.0004 0.2022 0.060 Uiso 1 1 calc R U
H73B H 0.5126 0.0655 0.1587 0.060 Uiso 1 1 calc R U
C74 C 0.33171(14) 0.01578(13) 0.17981(12) 0.0355(6) Uani 1 1 d . .
C75 C 0.26681(15) 0.04443(15) 0.21565(13) 0.0474(7) Uani 1 1 d . .
H75 H 0.2548 0.0913 0.2001 0.071 Uiso 1 1 calc R U
H75A H 0.2824 0.0451 0.2637 0.071 Uiso 1 1 calc R U
H75B H 0.2215 0.0153 0.2063 0.071 Uiso 1 1 calc R U
C76 C 0.35051(16) -0.05661(13) 0.20238(14) 0.0465(7) Uani 1 1 d . .
H76 H 0.3039 -0.0845 0.1973 0.070 Uiso 1 1 calc R U
H76A H 0.3719 -0.0562 0.2492 0.070 Uiso 1 1 calc R U
H76B H 0.3880 -0.0762 0.1753 0.070 Uiso 1 1 calc R U

loop_
_atom_site_aniso_label
_atom_site_aniso_U_11
_atom_site_aniso_U_22
_atom_site_aniso_U_33
_atom_site_aniso_U_23
_atom_site_aniso_U_13
_atom_site_aniso_U_12
C1 0.0382(13) 0.0193(11) 0.0268(12) 0.0033(9) 0.0005(10) -0.0002(9)
B1 0.0268(13) 0.0290(13) 0.0248(13) 0.0014(10) 0.0058(10) -0.0011(10)
N1 0.0293(10) 0.0241(9) 0.0237(10) -0.0028(7) 0.0028(8) 0.0004(8)
C2 0.0322(13) 0.0266(12) 0.0337(13) -0.0026(10) 0.0052(10) 0.0008(10)
C3 0.0362(14) 0.0306(13) 0.0366(14) -0.0040(10) -0.0003(11) 0.0041(10)
C4 0.0470(15) 0.0269(12) 0.0321(13) 0.0007(10) 0.0020(11) 0.0076(11)
C5 0.0467(15) 0.0222(11) 0.0312(13) -0.0013(9) 0.0043(11) 0.0001(10)
C6 0.0351(13) 0.0251(12) 0.0268(12) -0.0034(9) 0.0019(10) -0.0023(10)
C7 0.0255(11) 0.0279(11) 0.0230(11) 0.0017(9) 0.0038(9) 0.0014(9)
C8 0.0308(12) 0.0221(11) 0.0245(12) 0.0002(9) 0.0015(9) 0.0051(9)
N2 0.0274(10) 0.0229(9) 0.0245(10) 0.0000(7) 0.0017(8) 0.0029(7)
C9 0.0317(12) 0.0227(11) 0.0286(12) 0.0036(9) 0.0053(10) 0.0008(9)
B2 0.0256(13) 0.0253(13) 0.0276(13) -0.0016(10) 0.0005(10) -0.0012(10)
O1 0.0336(9) 0.0280(8) 0.0268(8) -0.0001(6) 0.0063(7) -0.0009(7)
O2 0.0332(9) 0.0325(9) 0.0304(9) 0.0071(7) 0.0059(7) 0.0018(7)
C10 0.0456(15) 0.0214(11) 0.0289(13) -0.0012(9) 0.0002(11) 0.0035(10)
C11 0.0532(17) 0.0344(13) 0.0333(14) -0.0024(11) 0.0137(12) 0.0053(12)
C12 0.074(2) 0.0281(13) 0.0296(14) -0.0042(10) 0.0007(13) 0.0140(13)
C13 0.067(2) 0.0275(13) 0.0385(16) -0.0005(11) -0.0200(14) 0.0048(12)
C14 0.097(3) 0.0480(18) 0.055(2) -0.0160(15) -0.0341(19) 0.0078(17)
C15 0.0484(16) 0.0290(13) 0.0459(16) 0.0074(11) -0.0156(13) -0.0078(11)
C16 0.0379(14) 0.0259(12) 0.0330(13) 0.0073(10) -0.0058(10) -0.0054(10)
C17 0.0340(14) 0.0560(17) 0.0439(16) 0.0164(13) 0.0015(12) -0.0086(12)
C18 0.0323(13) 0.0259(12) 0.0292(12) -0.0055(9) -0.0005(10) 0.0032(9)
C19 0.0301(13) 0.0418(14) 0.0369(14) -0.0065(11) 0.0027(11) -0.0039(11)
C20 0.0368(14) 0.0322(13) 0.0368(14) -0.0062(10) -0.0042(11) 0.0010(10)
C21 0.0465(15) 0.0363(14) 0.0283(13) -0.0036(10) -0.0059(11) 0.0066(11)
C22 0.0611(19) 0.0633(19) 0.0334(15) -0.0105(13) -0.0089(13) 0.0109(15)
C23 0.0497(16) 0.0347(13) 0.0265(13) -0.0022(10) 0.0048(11) 0.0050(11)
C24 0.0385(13) 0.0274(12) 0.0263(12) -0.0007(9) 0.0038(10) 0.0041(10)
C25 0.0442(15) 0.0398(14) 0.0301(13) 0.0013(10) 0.0116(11) 0.0004(11)
C26 0.0376(13) 0.0260(11) 0.0292(13) 0.0021(9) 0.0023(10) 0.0039(10)
C27 0.0449(16) 0.0275(13) 0.0454(16) -0.0067(11) -0.0045(12) 0.0022(11)
C28 0.0521(16) 0.0298(13) 0.0319(13) -0.0012(10) 0.0054(12) 0.0094(11)
C29 0.0447(16) 0.0373(14) 0.0368(14) 0.0073(11) 0.0125(12) 0.0136(11)
C30 0.0314(13) 0.0349(13) 0.0403(14) 0.0076(11) 0.0067(11) 0.0060(10)
C31 0.0318(13) 0.0251(11) 0.0331(13) 0.0036(9) 0.0030(10) 0.0003(9)
C32 0.0330(13) 0.0355(13) 0.0395(15) -0.0023(11) -0.0039(11) 0.0004(10)
C33 0.0366(14) 0.0385(14) 0.0297(13) 0.0054(10) 0.0064(11) -0.0021(11)
C34 0.0449(16) 0.0563(17) 0.0328(14) 0.0069(12) -0.0006(12) -0.0040(13)
C35 0.0476(16) 0.0429(15) 0.0459(16) 0.0159(12) 0.0103(13) 0.0018(12)
C36 0.0367(14) 0.0346(13) 0.0294(13) 0.0024(10) 0.0077(10) -0.0051(10)
C37 0.0493(16) 0.0518(16) 0.0337(15) -0.0013(12) 0.0125(12) -0.0017(13)
C38 0.0336(14) 0.0380(14) 0.0453(15) 0.0044(11) 0.0073(11) -0.0026(11)
B3 0.0300(14) 0.0299(14) 0.0290(14) 0.0015(11) -0.0040(11) -0.0001(11)
C39 0.0376(13) 0.0216(11) 0.0308(13) -0.0001(9) 0.0006(10) -0.0005(10)
C40 0.0312(12) 0.0269(12) 0.0235(11) 0.0025(9) -0.0016(9) -0.0024(9)
N3 0.0336(11) 0.0245(9) 0.0252(10) -0.0008(8) -0.0015(8) -0.0027(8)
C41 0.0388(13) 0.0212(11) 0.0270(12) 0.0009(9) 0.0006(10) -0.0001(10)
C42 0.0366(13) 0.0223(11) 0.0257(12) 0.0021(9) -0.0011(10) -0.0027(9)
B4 0.0344(15) 0.0244(13) 0.0282(14) -0.0016(10) 0.0018(11) -0.0004(11)
O3 0.0415(10) 0.0304(8) 0.0266(9) 0.0040(7) -0.0005(7) -0.0029(7)
O4 0.0391(9) 0.0289(8) 0.0277(9) -0.0011(7) -0.0024(7) -0.0019(7)
N4 0.0361(11) 0.0235(10) 0.0275(10) -0.0023(8) -0.0014(8) 0.0008(8)
C43 0.0349(13) 0.0253(12) 0.0318(13) -0.0031(9) -0.0017(10) 0.0043(10)
C44 0.0426(15) 0.0269(12) 0.0330(13) 0.0003(10) -0.0053(11) 0.0034(10)
C45 0.0479(16) 0.0278(12) 0.0332(14) 0.0018(10) -0.0011(11) -0.0031(11)
C46 0.0406(14) 0.0280(12) 0.0387(14) -0.0014(10) 0.0013(11) -0.0020(10)
C47 0.0327(13) 0.0251(12) 0.0361(14) -0.0006(10) -0.0035(10) 0.0026(10)
C48 0.0357(13) 0.0251(12) 0.0379(14) -0.0019(10) 0.0006(11) 0.0008(10)
C49 0.0357(14) 0.0385(14) 0.0440(16) -0.0037(11) -0.0010(11) 0.0006(11)
C50 0.0374(14) 0.0305(13) 0.0454(16) 0.0004(11) 0.0055(12) 0.0027(11)
C51 0.0528(16) 0.0237(12) 0.0356(14) 0.0015(10) 0.0101(12) 0.0035(11)
C52 0.0628(19) 0.0485(16) 0.0446(17) -0.0034(13) 0.0150(14) 0.0066(14)
C53 0.0469(15) 0.0288(12) 0.0306(13) -0.0034(10) 0.0005(11) -0.0009(11)
C54 0.0441(14) 0.0218(11) 0.0335(13) -0.0002(9) 0.0007(11) -0.0023(10)
C55 0.0450(15) 0.0335(13) 0.0352(14) -0.0046(11) -0.0053(11) -0.0028(11)
C56 0.0394(14) 0.0285(12) 0.0302(13) -0.0010(10) -0.0011(10) -0.0037(10)
C57 0.0436(15) 0.0379(14) 0.0280(13) -0.0002(10) -0.0045(11) -0.0001(11)
C58 0.0494(16) 0.0344(13) 0.0250(13) 0.0010(10) 0.0008(11) 0.0001(11)
C59 0.0505(16) 0.0325(13) 0.0325(14) 0.0021(10) 0.0075(12) 0.0003(11)
C60 0.064(2) 0.0606(18) 0.0359(16) 0.0106(13) 0.0149(14) 0.0093(15)
C61 0.0405(14) 0.0308(13) 0.0343(14) 0.0005(10) 0.0070(11) 0.0014(11)
C62 0.0381(13) 0.0244(12) 0.0284(12) -0.0008(9) 0.0034(10) -0.0020(10)
C63 0.0369(14) 0.0312(12) 0.0331(13) 0.0040(10) 0.0031(11) 0.0023(10)
C64 0.0396(14) 0.0233(11) 0.0311(13) 0.0014(9) -0.0002(10) 0.0000(10)
C65 0.0399(14) 0.0342(13) 0.0412(15) -0.0030(11) 0.0046(12) -0.0006(11)
C66 0.0366(14) 0.0324(13) 0.0419(15) 0.0016(11) -0.0043(11) -0.0015(10)
C67 0.0501(17) 0.0371(14) 0.0340(14) 0.0001(11) -0.0099(12) -0.0052(12)
C68 0.0555(17) 0.0309(13) 0.0287(13) -0.0064(10) -0.0021(12) -0.0053(12)
C69 0.0424(14) 0.0247(11) 0.0288(13) -0.0001(9) 0.0029(10) -0.0014(10)
C70 0.0493(16) 0.0307(13) 0.0429(16) -0.0081(11) 0.0083(12) 0.0000(11)
C71 0.0402(14) 0.0368(13) 0.0260(13) 0.0038(10) -0.0025(10) 0.0013(11)
C72 0.0547(17) 0.0545(17) 0.0284(14) -0.0036(12) -0.0035(12) -0.0024(13)
C73 0.0364(14) 0.0453(15) 0.0377(15) 0.0053(11) -0.0001(11) -0.0003(11)
C74 0.0396(14) 0.0425(14) 0.0239(12) 0.0069(10) 0.0016(10) 0.0003(11)
C75 0.0453(16) 0.0625(18) 0.0347(15) 0.0054(13) 0.0060(12) 0.0060(13)
C76 0.0505(17) 0.0466(16) 0.0414(16) 0.0133(12) 0.0004(13) -0.0016(13)

loop_
_atom_type_symbol
_atom_type_description
_atom_type_scat_dispersion_real
_atom_type_scat_dispersion_imag
_atom_type_scat_source
C C 0.0033 0.0016 'International Tables Vol C Tables 4.2.6.8 and 6.1.1.4'
H H 0.0000 0.0000 'International Tables Vol C Tables 4.2.6.8 and 6.1.1.4'
B B 0.0013 0.0007 'International Tables Vol C Tables 4.2.6.8 and 6.1.1.4'
N N 0.0061 0.0033 'International Tables Vol C Tables 4.2.6.8 and 6.1.1.4'
O O 0.0106 0.0060 'International Tables Vol C Tables 4.2.6.8 and 6.1.1.4'

loop_
_geom_angle_atom_site_label_1
_geom_angle_atom_site_label_2
_geom_angle_atom_site_label_3
_geom_angle
C10 C1 C16 117.7(2)
C10 C1 B1 120.0(2)
C16 C1 B1 122.2(2)
C7 B1 N1 115.8(2)
C7 B1 C1 134.1(2)
N1 B1 C1 110.09(18)
C2 N1 C6 118.06(19)
C2 N1 B1 121.34(18)
C6 N1 B1 120.55(18)
N1 C2 C3 122.2(2)
N1 C2 H2 118.9
C3 C2 H2 118.9
C2 C3 C4 119.3(2)
C2 C3 H3 120.4
C4 C3 H3 120.4
C5 C4 C3 119.1(2)
C5 C4 H4 120.4
C3 C4 H4 120.4
C6 C5 C4 119.4(2)
C6 C5 H5 120.3
C4 C5 H5 120.3
N1 C6 C5 121.9(2)
N1 C6 H6 119.1
C5 C6 H6 119.1
B1 C7 N2 123.1(2)
B1 C7 C8 123.36(19)
N2 C7 C8 113.51(17)
C24 C8 C18 118.8(2)
C24 C8 C7 120.3(2)
C18 C8 C7 121.0(2)
B2 N2 C9 119.31(18)
B2 N2 C7 123.60(18)
C9 N2 C7 117.07(17)
C26 C9 C31 119.8(2)
C26 C9 N2 121.4(2)
C31 C9 N2 118.8(2)
O1 B2 O2 112.2(2)
O1 B2 N2 126.2(2)
O2 B2 N2 121.6(2)
B2 O1 C36 107.03(17)
B2 O2 C33 106.54(17)
C12 C10 C1 120.0(2)
C12 C10 C11 119.2(2)
C1 C10 C11 120.7(2)
C10 C11 H11 109.5
C10 C11 H11A 109.5
H11 C11 H11A 109.5
C10 C11 H11B 109.5
H11 C11 H11B 109.5
H11A C11 H11B 109.5
C10 C12 C13 121.8(3)
C10 C12 H12 119.1
C13 C12 H12 119.1
C15 C13 C12 117.8(2)
C15 C13 C14 121.6(3)
C12 C13 C14 120.6(3)
C13 C14 H14 109.5
C13 C14 H14A 109.5
H14 C14 H14A 109.5
C13 C14 H14B 109.5
H14 C14 H14B 109.5
H14A C14 H14B 109.5
C13 C15 C16 121.9(3)
C13 C15 H15 119.1
C16 C15 H15 119.1
C15 C16 C1 120.6(2)
C15 C16 C17 118.0(2)
C1 C16 C17 121.3(2)
C16 C17 H17 109.5
C16 C17 H17A 109.5
H17 C17 H17A 109.5
C16 C17 H17B 109.5
H17 C17 H17B 109.5
H17A C17 H17B 109.5
C20 C18 C8 119.6(2)
C20 C18 C19 118.6(2)
C8 C18 C19 121.7(2)
C18 C19 H19 109.5
C18 C19 H19A 109.5
H19 C19 H19A 109.5
C18 C19 H19B 109.5
H19 C19 H19B 109.5
H19A C19 H19B 109.5
C21 C20 C18 121.8(2)
C21 C20 H20 119.1
C18 C20 H20 119.1
C23 C21 C20 118.1(2)
C23 C21 C22 120.9(2)
C20 C21 C22 121.0(2)
C21 C22 H22 109.5
C21 C22 H22A 109.5
H22 C22 H22A 109.5
C21 C22 H22B 109.5
H22 C22 H22B 109.5
H22A C22 H22B 109.5
C21 C23 C24 122.0(2)
C21 C23 H23 119.0
C24 C23 H23 119.0
C23 C24 C8 119.6(2)
C23 C24 C25 118.5(2)
C8 C24 C25 121.9(2)
C24 C25 H25 109.5
C24 C25 H25A 109.5
H25 C25 H25A 109.5
C24 C25 H25B 109.5
H25 C25 H25B 109.5
H25A C25 H25B 109.5
C9 C26 C28 118.7(2)
C9 C26 C27 123.5(2)
C28 C26 C27 117.6(2)
C26 C27 H27 109.5
C26 C27 H27A 109.5
H27 C27 H27A 109.5
C26 C27 H27B 109.5
H27 C27 H27B 109.5
H27A C27 H27B 109.5
C29 C28 C26 121.2(2)
C29 C28 H28 119.4
C26 C28 H28 119.4
C28 C29 C30 119.8(2)
C28 C29 H29 120.1
C30 C29 H29 120.1
C29 C30 C31 120.9(2)
C29 C30 H30 119.5
C31 C30 H30 119.5
C30 C31 C9 118.8(2)
C30 C31 C32 118.8(2)
C9 C31 C32 122.2(2)
C31 C32 H32 109.5
C31 C32 H32A 109.5
H32 C32 H32A 109.5
C31 C32 H32B 109.5
H32 C32 H32B 109.5
H32A C32 H32B 109.5
O2 C33 C35 108.5(2)
O2 C33 C34 106.94(19)
C35 C33 C34 110.7(2)
O2 C33 C36 102.21(18)
C35 C33 C36 114.9(2)
C34 C33 C36 112.9(2)
C33 C34 H34 109.5
C33 C34 H34A 109.5
H34 C34 H34A 109.5
C33 C34 H34B 109.5
H34 C34 H34B 109.5
H34A C34 H34B 109.5
C33 C35 H35 109.5
C33 C35 H35A 109.5
H35 C35 H35A 109.5
C33 C35 H35B 109.5
H35 C35 H35B 109.5
H35A C35 H35B 109.5
O1 C36 C38 107.27(19)
O1 C36 C37 108.20(19)
C38 C36 C37 110.4(2)
O1 C36 C33 101.82(17)
C38 C36 C33 113.6(2)
C37 C36 C33 114.8(2)
C36 C37 H37 109.5
C36 C37 H37A 109.5
H37 C37 H37A 109.5
C36 C37 H37B 109.5
H37 C37 H37B 109.5
H37A C37 H37B 109.5
C36 C38 H38 109.5
C36 C38 H38A 109.5
H38 C38 H38A 109.5
C36 C38 H38B 109.5
H38 C38 H38B 109.5
H38A C38 H38B 109.5
C40 B3 N4 115.3(2)
C40 B3 C39 135.6(2)
N4 B3 C39 109.17(19)
C48 C39 C54 117.6(2)
C48 C39 B3 122.8(2)
C54 C39 B3 119.5(2)
B3 C40 N3 124.1(2)
B3 C40 C41 121.0(2)
N3 C40 C41 114.86(18)
B4 N3 C42 119.50(18)
B4 N3 C40 122.57(18)
C42 N3 C40 117.65(17)
C62 C41 C56 117.9(2)
C62 C41 C40 121.3(2)
C56 C41 C40 120.5(2)
C64 C42 C69 119.3(2)
C64 C42 N3 119.2(2)
C69 C42 N3 121.4(2)
O4 B4 O3 112.0(2)
O4 B4 N3 126.1(2)
O3 B4 N3 121.9(2)
B4 O3 C74 106.37(17)
B4 O4 C71 107.01(17)
C43 N4 C47 118.21(19)
C43 N4 B3 120.81(19)
C47 N4 B3 120.97(18)
N4 C43 C44 122.2(2)
N4 C43 H43 118.9
C44 C43 H43 118.9
C43 C44 C45 118.9(2)
C43 C44 H44 120.5
C45 C44 H44 120.5
C46 C45 C44 119.3(2)
C46 C45 H45 120.3
C44 C45 H45 120.3
C47 C46 C45 119.1(2)
C47 C46 H46 120.5
C45 C46 H46 120.5
N4 C47 C46 122.1(2)
N4 C47 H47 119.0
C46 C47 H47 119.0
C50 C48 C39 120.5(2)
C50 C48 C49 118.5(2)
C39 C48 C49 120.9(2)
C48 C49 H49 109.5
C48 C49 H49A 109.5
H49 C49 H49A 109.5
C48 C49 H49B 109.5
H49 C49 H49B 109.5
H49A C49 H49B 109.5
C51 C50 C48 121.8(2)
C51 C50 H50 119.1
C48 C50 H50 119.1
C53 C51 C50 117.8(2)
C53 C51 C52 120.7(2)
C50 C51 C52 121.6(2)
C51 C52 H52 109.5
C51 C52 H52A 109.5
H52 C52 H52A 109.5
C51 C52 H52B 109.5
H52 C52 H52B 109.5
H52A C52 H52B 109.5
C51 C53 C54 122.3(2)
C51 C53 H53 118.9
C54 C53 H53 118.9
C53 C54 C39 119.9(2)
C53 C54 C55 119.6(2)
C39 C54 C55 120.4(2)
C54 C55 H55 109.5
C54 C55 H55A 109.5
H55 C55 H55A 109.5
C54 C55 H55B 109.5
H55 C55 H55B 109.5
H55A C55 H55B 109.5
C58 C56 C41 119.9(2)
C58 C56 C57 118.8(2)
C41 C56 C57 121.3(2)
C56 C57 H57 109.5
C56 C57 H57A 109.5
H57 C57 H57A 109.5
C56 C57 H57B 109.5
H57 C57 H57B 109.5
H57A C57 H57B 109.5
C59 C58 C56 122.3(2)
C59 C58 H58 118.8
C56 C58 H58 118.8
C58 C59 C61 118.0(2)
C58 C59 C60 121.0(2)
C61 C59 C60 121.0(2)
C59 C60 H60 109.5
C59 C60 H60A 109.5
H60 C60 H60A 109.5
C59 C60 H60B 109.5
H60 C60 H60B 109.5
H60A C60 H60B 109.5
C62 C61 C59 121.4(2)
C62 C61 H61 119.3
C59 C61 H61 119.3
C61 C62 C41 120.4(2)
C61 C62 C63 118.7(2)
C41 C62 C63 120.9(2)
C62 C63 H63 109.5
C62 C63 H63A 109.5
H63 C63 H63A 109.5
C62 C63 H63B 109.5
H63 C63 H63B 109.5
H63A C63 H63B 109.5
C66 C64 C42 119.5(2)
C66 C64 C65 118.4(2)
C42 C64 C65 121.7(2)
C64 C65 H65 109.5
C64 C65 H65A 109.5
H65 C65 H65A 109.5
C64 C65 H65B 109.5
H65 C65 H65B 109.5
H65A C65 H65B 109.5
C67 C66 C64 121.3(2)
C67 C66 H66 119.4
C64 C66 H66 119.4
C66 C67 C68 119.0(2)
C66 C67 H67 120.5
C68 C67 H67 120.5
C67 C68 C69 121.7(2)
C67 C68 H68 119.2
C69 C68 H68 119.2
C68 C69 C42 118.7(2)
C68 C69 C70 117.6(2)
C42 C69 C70 123.6(2)
C69 C70 H70 109.5
C69 C70 H70A 109.5
H70 C70 H70A 109.5
C69 C70 H70B 109.5
H70 C70 H70B 109.5
H70A C70 H70B 109.5
O4 C71 C72 108.41(19)
O4 C71 C73 107.13(19)
C72 C71 C73 110.4(2)
O4 C71 C74 102.17(18)
C72 C71 C74 114.5(2)
C73 C71 C74 113.6(2)
C71 C72 H72 109.5
C71 C72 H72A 109.5
H72 C72 H72A 109.5
C71 C72 H72B 109.5
H72 C72 H72B 109.5
H72A C72 H72B 109.5
C71 C73 H73 109.5
C71 C73 H73A 109.5
H73 C73 H73A 109.5
C71 C73 H73B 109.5
H73 C73 H73B 109.5
H73A C73 H73B 109.5
O3 C74 C76 108.5(2)
O3 C74 C75 107.1(2)
C76 C74 C75 110.4(2)
O3 C74 C71 101.78(17)
C76 C74 C71 115.3(2)
C75 C74 C71 113.0(2)
C74 C75 H75 109.5
C74 C75 H75A 109.5
H75 C75 H75A 109.5
C74 C75 H75B 109.5
H75 C75 H75B 109.5
H75A C75 H75B 109.5
C74 C76 H76 109.5
C74 C76 H76A 109.5
H76 C76 H76A 109.5
C74 C76 H76B 109.5
H76 C76 H76B 109.5
H76A C76 H76B 109.5

loop_
_geom_bond_atom_site_label_1
_geom_bond_atom_site_label_2
_geom_bond_distance
C1 C10 1.405(3)
C1 C16 1.416(3)
C1 B1 1.590(3)
B1 C7 1.441(3)
B1 N1 1.586(3)
N1 C2 1.350(3)
N1 C6 1.356(3)
C2 C3 1.373(3)
C2 H2 0.9500
C3 C4 1.378(3)
C3 H3 0.9500
C4 C5 1.374(3)
C4 H4 0.9500
C5 C6 1.373(3)
C5 H5 0.9500
C6 H6 0.9500
C7 N2 1.482(3)
C7 C8 1.501(3)
C8 C24 1.406(3)
C8 C18 1.406(3)
N2 B2 1.404(3)
N2 C9 1.454(3)
C9 C26 1.398(3)
C9 C31 1.410(3)
B2 O1 1.379(3)
B2 O2 1.391(3)
O1 C36 1.458(3)
O2 C33 1.455(3)
C10 C12 1.398(3)
C10 C11 1.511(3)
C11 H11 0.9800
C11 H11A 0.9800
C11 H11B 0.9800
C12 C13 1.398(4)
C12 H12 0.9500
C13 C15 1.377(4)
C13 C14 1.513(4)
C14 H14 0.9800
C14 H14A 0.9800
C14 H14B 0.9800
C15 C16 1.390(3)
C15 H15 0.9500
C16 C17 1.510(4)
C17 H17 0.9800
C17 H17A 0.9800
C17 H17B 0.9800
C18 C20 1.399(3)
C18 C19 1.506(3)
C19 H19 0.9800
C19 H19A 0.9800
C19 H19B 0.9800
C20 C21 1.383(4)
C20 H20 0.9500
C21 C23 1.382(4)
C21 C22 1.516(3)
C22 H22 0.9800
C22 H22A 0.9800
C22 H22B 0.9800
C23 C24 1.397(3)
C23 H23 0.9500
C24 C25 1.506(3)
C25 H25 0.9800
C25 H25A 0.9800
C25 H25B 0.9800
C26 C28 1.401(3)
C26 C27 1.511(3)
C27 H27 0.9800
C27 H27A 0.9800
C27 H27B 0.9800
C28 C29 1.370(4)
C28 H28 0.9500
C29 C30 1.380(4)
C29 H29 0.9500
C30 C31 1.393(3)
C30 H30 0.9500
C31 C32 1.508(3)
C32 H32 0.9800
C32 H32A 0.9800
C32 H32B 0.9800
C33 C35 1.518(3)
C33 C34 1.522(3)
C33 C36 1.560(3)
C34 H34 0.9800
C34 H34A 0.9800
C34 H34B 0.9800
C35 H35 0.9800
C35 H35A 0.9800
C35 H35B 0.9800
C36 C38 1.513(3)
C36 C37 1.520(3)
C37 H37 0.9800
C37 H37A 0.9800
C37 H37B 0.9800
C38 H38 0.9800
C38 H38A 0.9800
C38 H38B 0.9800
B3 C40 1.440(3)
B3 N4 1.584(3)
B3 C39 1.594(4)
C39 C48 1.408(3)
C39 C54 1.420(3)
C40 N3 1.473(3)
C40 C41 1.505(3)
N3 B4 1.401(3)
N3 C42 1.450(3)
C41 C62 1.411(3)
C41 C56 1.416(3)
C42 C64 1.406(3)
C42 C69 1.407(3)
B4 O4 1.381(3)
B4 O3 1.393(3)
O3 C74 1.463(3)
O4 C71 1.457(3)
N4 C43 1.350(3)
N4 C47 1.352(3)
C43 C44 1.375(3)
C43 H43 0.9500
C44 C45 1.380(3)
C44 H44 0.9500
C45 C46 1.380(3)
C45 H45 0.9500
C46 C47 1.374(3)
C46 H46 0.9500
C47 H47 0.9500
C48 C50 1.394(3)
C48 C49 1.515(3)
C49 H49 0.9800
C49 H49A 0.9800
C49 H49B 0.9800
C50 C51 1.388(4)
C50 H50 0.9500
C51 C53 1.382(4)
C51 C52 1.504(3)
C52 H52 0.9800
C52 H52A 0.9800
C52 H52B 0.9800
C53 C54 1.395(3)
C53 H53 0.9500
C54 C55 1.504(3)
C55 H55 0.9800
C55 H55A 0.9800
C55 H55B 0.9800
C56 C58 1.390(3)
C56 C57 1.509(3)
C57 H57 0.9800
C57 H57A 0.9800
C57 H57B 0.9800
C58 C59 1.379(4)
C58 H58 0.9500
C59 C61 1.398(3)
C59 C60 1.511(3)
C60 H60 0.9800
C60 H60A 0.9800
C60 H60B 0.9800
C61 C62 1.392(3)
C61 H61 0.9500
C62 C63 1.509(3)
C63 H63 0.9800
C63 H63A 0.9800
C63 H63B 0.9800
C64 C66 1.390(3)
C64 C65 1.509(3)
C65 H65 0.9800
C65 H65A 0.9800
C65 H65B 0.9800
C66 C67 1.379(4)
C66 H66 0.9500
C67 C68 1.381(4)
C67 H67 0.9500
C68 C69 1.399(3)
C68 H68 0.9500
C69 C70 1.504(3)
C70 H70 0.9800
C70 H70A 0.9800
C70 H70B 0.9800
C71 C72 1.518(3)
C71 C73 1.520(3)
C71 C74 1.554(3)
C72 H72 0.9800
C72 H72A 0.9800
C72 H72B 0.9800
C73 H73 0.9800
C73 H73A 0.9800
C73 H73B 0.9800
C74 C76 1.507(3)
C74 C75 1.524(3)
C75 H75 0.9800
C75 H75A 0.9800
C75 H75B 0.9800
C76 H76 0.9800
C76 H76A 0.9800
C76 H76B 0.9800

loop_
_geom_torsion_atom_site_label_1
_geom_torsion_atom_site_label_2
_geom_torsion_atom_site_label_3
_geom_torsion_atom_site_label_4
_geom_torsion
C10 C1 B1 C7 -102.6(3)
C16 C1 B1 C7 81.0(3)
C10 C1 B1 N1 76.3(2)
C16 C1 B1 N1 -100.2(2)
C7 B1 N1 C2 49.5(3)
C1 B1 N1 C2 -129.6(2)
C7 B1 N1 C6 -133.2(2)
C1 B1 N1 C6 47.7(3)
C6 N1 C2 C3 2.2(3)
B1 N1 C2 C3 179.6(2)
N1 C2 C3 C4 -1.0(4)
C2 C3 C4 C5 -0.6(4)
C3 C4 C5 C6 0.8(4)
C2 N1 C6 C5 -2.0(3)
B1 N1 C6 C5 -179.3(2)
C4 C5 C6 N1 0.5(3)
N1 B1 C7 N2 -171.03(18)
C1 B1 C7 N2 7.8(4)
N1 B1 C7 C8 8.9(3)
C1 B1 C7 C8 -172.3(2)
B1 C7 C8 C24 76.0(3)
N2 C7 C8 C24 -104.1(2)
B1 C7 C8 C18 -102.4(3)
N2 C7 C8 C18 77.5(2)
B1 C7 N2 B2 61.6(3)
C8 C7 N2 B2 -118.3(2)
B1 C7 N2 C9 -116.5(2)
C8 C7 N2 C9 63.6(2)
B2 N2 C9 C26 96.9(3)
C7 N2 C9 C26 -84.9(2)
B2 N2 C9 C31 -80.8(3)
C7 N2 C9 C31 97.4(2)
C9 N2 B2 O1 177.1(2)
C7 N2 B2 O1 -1.0(4)
C9 N2 B2 O2 -3.9(3)
C7 N2 B2 O2 178.00(19)
O2 B2 O1 C36 -10.7(2)
N2 B2 O1 C36 168.4(2)
O1 B2 O2 C33 -10.9(3)
N2 B2 O2 C33 170.0(2)
C16 C1 C10 C12 -4.1(3)
B1 C1 C10 C12 179.3(2)
C16 C1 C10 C11 172.6(2)
B1 C1 C10 C11 -4.0(3)
C1 C10 C12 C13 2.7(3)
C11 C10 C12 C13 -174.1(2)
C10 C12 C13 C15 -0.1(4)
C10 C12 C13 C14 178.5(2)
C12 C13 C15 C16 -0.8(4)
C14 C13 C15 C16 -179.4(2)
C13 C15 C16 C1 -0.9(4)
C13 C15 C16 C17 176.8(2)
C10 C1 C16 C15 3.3(3)
B1 C1 C16 C15 179.8(2)
C10 C1 C16 C17 -174.3(2)
B1 C1 C16 C17 2.2(3)
C24 C8 C18 C20 0.8(3)
C7 C8 C18 C20 179.25(19)
C24 C8 C18 C19 179.3(2)
C7 C8 C18 C19 -2.2(3)
C8 C18 C20 C21 1.5(3)
C19 C18 C20 C21 -177.1(2)
C18 C20 C21 C23 -2.8(4)
C18 C20 C21 C22 175.4(2)
C20 C21 C23 C24 1.8(4)
C22 C21 C23 C24 -176.4(2)
C21 C23 C24 C8 0.5(3)
C21 C23 C24 C25 179.7(2)
C18 C8 C24 C23 -1.8(3)
C7 C8 C24 C23 179.8(2)
C18 C8 C24 C25 179.1(2)
C7 C8 C24 C25 0.6(3)
C31 C9 C26 C28 -8.8(3)
N2 C9 C26 C28 173.4(2)
C31 C9 C26 C27 167.3(2)
N2 C9 C26 C27 -10.5(3)
C9 C26 C28 C29 1.6(3)
C27 C26 C28 C29 -174.7(2)
C26 C28 C29 C30 4.5(4)
C28 C29 C30 C31 -3.4(4)
C29 C30 C31 C9 -3.8(3)
C29 C30 C31 C32 170.4(2)
C26 C9 C31 C30 9.9(3)
N2 C9 C31 C30 -172.26(19)
C26 C9 C31 C32 -164.0(2)
N2 C9 C31 C32 13.8(3)
B2 O2 C33 C35 147.8(2)
B2 O2 C33 C34 -92.8(2)
B2 O2 C33 C36 26.0(2)
B2 O1 C36 C38 -93.7(2)
B2 O1 C36 C37 147.2(2)
B2 O1 C36 C33 25.9(2)
O2 C33 C36 O1 -31.4(2)
C35 C33 C36 O1 -148.6(2)
C34 C33 C36 O1 83.1(2)
O2 C33 C36 C38 83.6(2)
C35 C33 C36 C38 -33.6(3)
C34 C33 C36 C38 -161.9(2)
O2 C33 C36 C37 -148.01(19)
C35 C33 C36 C37 94.7(3)
C34 C33 C36 C37 -33.5(3)
C40 B3 C39 C48 -80.6(4)
N4 B3 C39 C48 98.5(2)
C40 B3 C39 C54 104.8(3)
N4 B3 C39 C54 -76.1(2)
N4 B3 C40 N3 172.54(19)
C39 B3 C40 N3 -8.4(4)
N4 B3 C40 C41 -5.1(3)
C39 B3 C40 C41 174.0(2)
B3 C40 N3 B4 -59.4(3)
C41 C40 N3 B4 118.3(2)
B3 C40 N3 C42 114.4(2)
C41 C40 N3 C42 -67.8(3)
B3 C40 C41 C62 102.6(3)
N3 C40 C41 C62 -75.2(3)
B3 C40 C41 C56 -70.8(3)
N3 C40 C41 C56 111.4(2)
B4 N3 C42 C64 77.1(3)
C40 N3 C42 C64 -96.9(2)
B4 N3 C42 C69 -100.8(3)
C40 N3 C42 C69 85.2(3)
C42 N3 B4 O4 -175.3(2)
C40 N3 B4 O4 -1.5(4)
C42 N3 B4 O3 5.1(3)
C40 N3 B4 O3 178.8(2)
O4 B4 O3 C74 12.5(3)
N3 B4 O3 C74 -167.8(2)
O3 B4 O4 C71 9.5(3)
N3 B4 O4 C71 -170.2(2)
C40 B3 N4 C43 128.8(2)
C39 B3 N4 C43 -50.5(3)
C40 B3 N4 C47 -50.2(3)
C39 B3 N4 C47 130.5(2)
C47 N4 C43 C44 3.3(3)
B3 N4 C43 C44 -175.7(2)
N4 C43 C44 C45 -1.0(4)
C43 C44 C45 C46 -0.9(4)
C44 C45 C46 C47 0.6(4)
C43 N4 C47 C46 -3.7(3)
B3 N4 C47 C46 175.3(2)
C45 C46 C47 N4 1.8(4)
C54 C39 C48 C50 -3.0(3)
B3 C39 C48 C50 -177.6(2)
C54 C39 C48 C49 174.5(2)
B3 C39 C48 C49 -0.1(3)
C39 C48 C50 C51 0.8(4)
C49 C48 C50 C51 -176.7(2)
C48 C50 C51 C53 1.0(3)
C48 C50 C51 C52 -179.8(2)
C50 C51 C53 C54 -0.7(3)
C52 C51 C53 C54 -179.9(2)
C51 C53 C54 C39 -1.5(3)
C51 C53 C54 C55 175.6(2)
C48 C39 C54 C53 3.3(3)
B3 C39 C54 C53 178.1(2)
C48 C39 C54 C55 -173.8(2)
B3 C39 C54 C55 1.0(3)
C62 C41 C56 C58 -1.8(3)
C40 C41 C56 C58 171.9(2)
C62 C41 C56 C57 178.9(2)
C40 C41 C56 C57 -7.5(3)
C41 C56 C58 C59 -1.0(4)
C57 C56 C58 C59 178.4(2)
C56 C58 C59 C61 2.1(4)
C56 C58 C59 C60 -177.3(2)
C58 C59 C61 C62 -0.5(4)
C60 C59 C61 C62 179.0(2)
C59 C61 C62 C41 -2.3(3)
C59 C61 C62 C63 180.0(2)
C56 C41 C62 C61 3.4(3)
C40 C41 C62 C61 -170.2(2)
C56 C41 C62 C63 -179.0(2)
C40 C41 C62 C63 7.4(3)
C69 C42 C64 C66 -7.3(3)
N3 C42 C64 C66 174.8(2)
C69 C42 C64 C65 165.8(2)
N3 C42 C64 C65 -12.1(3)
C42 C64 C66 C67 2.9(3)
C65 C64 C66 C67 -170.5(2)
C64 C66 C67 C68 2.6(4)
C66 C67 C68 C69 -3.7(4)
C67 C68 C69 C42 -0.7(4)
C67 C68 C69 C70 175.4(2)
C64 C42 C69 C68 6.2(3)
N3 C42 C69 C68 -175.9(2)
C64 C42 C69 C70 -169.7(2)
N3 C42 C69 C70 8.2(3)
B4 O4 C71 C72 -147.0(2)
B4 O4 C71 C73 93.9(2)
B4 O4 C71 C74 -25.7(2)
B4 O3 C74 C76 -149.3(2)
B4 O3 C74 C75 91.5(2)
B4 O3 C74 C71 -27.3(2)
O4 C71 C74 O3 32.0(2)
C72 C71 C74 O3 149.0(2)
C73 C71 C74 O3 -83.0(2)
O4 C71 C74 C76 149.3(2)
C72 C71 C74 C76 -93.8(3)
C73 C71 C74 C76 34.2(3)
O4 C71 C74 C75 -82.4(2)
C72 C71 C74 C75 34.5(3)
C73 C71 C74 C75 162.6(2)
